data_7250071
loop_
_publ_author_name
'Chen, Wei-Hao'
'Chen, Yen-Hsin'
'Thapa, Kedar Bahadur'
'Liu, Shih-Miao'
'Chen, Jhy-Der'

_publ_section_title
;
 Coordination polymers constructed from bis-pyridyl-bis-amides and
 1,4,5,8-naphthalenetetracarboxylic acid: ligand transformation and metal
 ion sensing
;
_journal_issue 5
_journal_name_full CrystEngComm
_journal_page_first 606
_journal_page_last 615
_journal_paper_doi 10.1039/D4CE01119H
_journal_volume 27
_journal_year 2025
_chemical_formula_sum 'C21 H19 Cd N4 O7.5'
_chemical_formula_weight 559.80
_space_group_crystal_system triclinic
_space_group_IT_number 2
_space_group_name_Hall '-P 1'
_space_group_name_H-M_alt 'P -1'
_atom_sites_solution_hydrogens mixed
_audit_creation_method SHELXL-2018/3
_audit_update_record
;
2024-11-04 deposited with the CCDC.	2025-01-14 downloaded from the CCDC.
;
_cell_angle_alpha 106.047(3)
_cell_angle_beta 94.160(3)
_cell_angle_gamma 112.725(3)
_cell_formula_units_Z 2
_cell_length_a 10.1088(13)
_cell_length_b 10.4401(13)
_cell_length_c 11.9209(14)
_cell_measurement_reflns_used 6616
_cell_measurement_temperature 299(2)
_cell_measurement_theta_max 27.04
_cell_measurement_theta_min 2.23
_cell_volume 1092.2(2)
_computing_cell_refinement 'Bruker SAINT'
_computing_data_collection 'Bruker APEX2'
_computing_data_reduction 'Bruker SAINT'
_computing_molecular_graphics 'Bruker SHELXTL'
_computing_publication_material 'Bruker SHELXTL'
_computing_structure_refinement 'SHELXL-2018/3 (Sheldrick, 2018)'
_computing_structure_solution 'SHELXS-97 (Sheldrick 2008)'
_diffrn_ambient_temperature 299(2)
_diffrn_measured_fraction_theta_full 1.000
_diffrn_measured_fraction_theta_max 1.000
_diffrn_measurement_device_type 'Bruker APEX-II CCD'
_diffrn_measurement_method '\f and \w scans'
_diffrn_radiation_type MoK\a
_diffrn_radiation_wavelength 0.71073
_diffrn_reflns_av_R_equivalents 0.0847
_diffrn_reflns_av_unetI/netI 0.0771
_diffrn_reflns_Laue_measured_fraction_full 1.000
_diffrn_reflns_Laue_measured_fraction_max 1.000
_diffrn_reflns_limit_h_max 12
_diffrn_reflns_limit_h_min -12
_diffrn_reflns_limit_k_max 12
_diffrn_reflns_limit_k_min -12
_diffrn_reflns_limit_l_max 14
_diffrn_reflns_limit_l_min -14
_diffrn_reflns_number 21501
_diffrn_reflns_point_group_measured_fraction_full 1.000
_diffrn_reflns_point_group_measured_fraction_max 1.000
_diffrn_reflns_theta_full 25.242
_diffrn_reflns_theta_max 25.998
_diffrn_reflns_theta_min 2.230
_exptl_absorpt_coefficient_mu 1.054
_exptl_absorpt_correction_T_max 0.7457
_exptl_absorpt_correction_T_min 0.5069
_exptl_absorpt_correction_type multi-scan
_exptl_absorpt_process_details 'sadabs v2008/1(bruker axs, 2008)'
_exptl_crystal_colour colourless
_exptl_crystal_density_diffrn 1.702
_exptl_crystal_description block
_exptl_crystal_F_000 562
_exptl_crystal_size_max 0.400
_exptl_crystal_size_mid 0.200
_exptl_crystal_size_min 0.100
_refine_diff_density_max 0.558
_refine_diff_density_min -0.462
_refine_diff_density_rms 0.099
_refine_ls_extinction_method none
_refine_ls_goodness_of_fit_ref 1.012
_refine_ls_hydrogen_treatment constr
_refine_ls_matrix_type full
_refine_ls_number_parameters 302
_refine_ls_number_reflns 4276
_refine_ls_number_restraints 0
_refine_ls_restrained_S_all 1.012
_refine_ls_R_factor_all 0.0636
_refine_ls_R_factor_gt 0.0378
_refine_ls_shift/su_max 0.001
_refine_ls_shift/su_mean 0.000
_refine_ls_structure_factor_coef Fsqd
_refine_ls_weighting_details 'w=1/[\s^2^(Fo^2^)+(0.0210P)^2^] where P=(Fo^2^+2Fc^2^)/3'
_refine_ls_weighting_scheme calc
_refine_ls_wR_factor_gt 0.0598
_refine_ls_wR_factor_ref 0.0655
_reflns_Friedel_coverage 0.000
_reflns_number_gt 3249
_reflns_number_total 4276
_reflns_threshold_expression 'I > 2\s(I)'
_cod_data_source_file d4ce01119h2.cif
_cod_data_source_block 7
_cod_depositor_comments
;
The following automatic conversions were performed:

data item '_exptl_absorpt_correction_type' value 'multi_scan' was
changed to 'multi-scan' in accordance with the
/home/data/users/saulius/crontab/automatic-downloads/current/RSC/lib/dictionaries/cif_core.dic
dictionary named 'cif_core.dic' version 2.4.2 last updated on
2011-04-26.

Automatic conversion script
Id: cif_fix_values 8170 2020-07-09 18:12:32Z antanas 
;
_cod_original_formula_sum 'C21 H19 Cd N4 O7.50'
_cod_database_code 7250071
_shelx_shelxl_version_number 2018/3
_shelx_space_group_comment
; 
The symmetry employed for this shelxl refinement is uniquely defined 
by the following loop, which should always be used as a source of 
symmetry information in preference to the above space-group names. 
They are only intended as comments. 
;
_shelx_estimated_absorpt_t_min 0.678
_shelx_estimated_absorpt_t_max 0.902

loop_
_space_group_symop_operation_xyz
'x, y, z'
'-x, -y, -z'

loop_
_atom_site_label
_atom_site_type_symbol
_atom_site_fract_x
_atom_site_fract_y
_atom_site_fract_z
_atom_site_U_iso_or_equiv
_atom_site_adp_type
_atom_site_occupancy
_atom_site_site_symmetry_order
_atom_site_calc_flag
_atom_site_refinement_flags_posn
_atom_site_refinement_flags_adp
_atom_site_refinement_flags_occupancy
_atom_site_disorder_assembly
_atom_site_disorder_group
Cd Cd -0.52268(3) -0.85818(3) 0.19396(2) 0.02320(9) Uani 1 1 d . . . . .
O1 O -0.8808(3) -1.0621(3) 0.5563(3) 0.0535(9) Uani 1 1 d . . . . .
O2 O -0.8812(3) -0.5828(3) 0.5187(2) 0.0379(7) Uani 1 1 d . . . . .
O3 O -0.3123(2) -0.6816(3) 0.1899(2) 0.0271(6) Uani 1 1 d . . . . .
O4 O -0.3911(3) -0.7203(3) -0.0028(2) 0.0293(6) Uani 1 1 d . . . . .
O5 O 0.2932(3) -0.0645(3) 0.1918(2) 0.0288(6) Uani 1 1 d . . . . .
O6 O 0.2101(3) -0.1193(3) -0.0018(2) 0.0302(6) Uani 1 1 d . . . . .
O7 O -0.4075(3) -1.0058(3) 0.1287(2) 0.0364(7) Uani 1 1 d . . . . .
H7B H -0.343115 -0.965664 0.091944 0.044 Uiso 1 1 d R U . . .
H7C H -0.469705 -1.087584 0.079594 0.044 Uiso 1 1 d R U . . .
N1 N -0.4765(3) -0.8016(3) 0.3986(3) 0.0289(8) Uani 1 1 d . . . . .
N2 N -0.8407(3) -0.8308(4) 0.5666(3) 0.0370(9) Uani 1 1 d . . . . .
H2A H -0.875038 -0.776614 0.543609 0.044 Uiso 1 1 calc R U . . .
N3 N -0.6672(3) -0.7400(3) 0.1715(3) 0.0291(8) Uani 1 1 d . . . . .
N4 N -1.0396(3) -0.6243(3) 0.3526(3) 0.0279(8) Uani 1 1 d . . . . .
H4A H -1.100846 -0.596919 0.324088 0.034 Uiso 1 1 calc R U . . .
C1 C -0.5774(4) -0.7832(4) 0.4610(3) 0.0333(10) Uani 1 1 d . . . . .
H1A H -0.651543 -0.767647 0.424216 0.040 Uiso 1 1 calc R U . . .
C2 C -0.5777(4) -0.7859(4) 0.5754(3) 0.0295(9) Uani 1 1 d . . . . .
C3 C -0.4658(4) -0.8066(4) 0.6301(3) 0.0357(10) Uani 1 1 d . . . . .
H3A H -0.462457 -0.810218 0.707260 0.043 Uiso 1 1 calc R U . . .
C4 C -0.3590(4) -0.8218(4) 0.5690(4) 0.0386(11) Uani 1 1 d . . . . .
H4B H -0.281615 -0.833487 0.605021 0.046 Uiso 1 1 calc R U . . .
C5 C -0.3687(4) -0.8195(4) 0.4536(3) 0.0333(10) Uani 1 1 d . . . . .
H5A H -0.297036 -0.830894 0.412540 0.040 Uiso 1 1 calc R U . . .
C6 C -0.6939(4) -0.7630(5) 0.6404(3) 0.0467(12) Uani 1 1 d . . . . .
H6A H -0.697414 -0.802384 0.705473 0.056 Uiso 1 1 calc R U . . .
H6B H -0.665171 -0.658138 0.674872 0.056 Uiso 1 1 calc R U . . .
C7 C -0.9223(4) -0.9749(5) 0.5345(3) 0.0330(10) Uani 1 1 d . . . . .
C8 C -0.6192(4) -0.6172(4) 0.1414(3) 0.0324(10) Uani 1 1 d . . . . .
H8A H -0.534502 -0.592395 0.110282 0.039 Uiso 1 1 calc R U . . .
C9 C -0.6902(4) -0.5273(4) 0.1547(3) 0.0321(10) Uani 1 1 d . . . . .
H9A H -0.655289 -0.444150 0.131471 0.039 Uiso 1 1 calc R U . . .
C10 C -0.8143(4) -0.5617(4) 0.2033(3) 0.0297(9) Uani 1 1 d . . . . .
H10A H -0.860198 -0.498491 0.217183 0.036 Uiso 1 1 calc R U . . .
C11 C -0.8703(4) -0.6898(4) 0.2311(3) 0.0218(8) Uani 1 1 d . . . . .
C12 C -0.7927(4) -0.7751(4) 0.2133(3) 0.0258(9) Uani 1 1 d . . . . .
H12A H -0.829147 -0.861991 0.231209 0.031 Uiso 1 1 calc R U . . .
C13 C -1.0118(4) -0.7406(4) 0.2742(3) 0.0280(9) Uani 1 1 d . . . . .
H13A H -1.091882 -0.794520 0.205357 0.034 Uiso 1 1 calc R U . . .
H13B H -1.011837 -0.808379 0.315727 0.034 Uiso 1 1 calc R U . . .
C14 C -0.9744(4) -0.5584(4) 0.4666(3) 0.0258(9) Uani 1 1 d . . . . .
C15 C -0.2940(4) -0.6623(4) 0.0897(3) 0.0216(8) Uani 1 1 d . . . . .
C16 C -0.1458(3) -0.5480(4) 0.0905(3) 0.0151(8) Uani 1 1 d . . . . .
C17 C -0.0981(4) -0.4165(4) 0.1811(3) 0.0233(9) Uani 1 1 d . . . . .
H17A H -0.147095 -0.409907 0.244050 0.028 Uiso 1 1 calc R U . . .
C18 C 0.0225(4) -0.2921(4) 0.1811(3) 0.0229(9) Uani 1 1 d . . . . .
H18A H 0.050693 -0.203872 0.242904 0.027 Uiso 1 1 calc R U . . .
C19 C 0.1001(3) -0.2977(4) 0.0914(3) 0.0175(8) Uani 1 1 d . . . . .
C20 C 0.2105(4) -0.1504(4) 0.0914(3) 0.0220(8) Uani 1 1 d . . . . .
C21 C -0.0620(3) -0.5638(3) -0.0007(3) 0.0148(8) Uani 1 1 d . . . . .
O8 O -1.099(2) -1.078(2) 0.0858(19) 0.381(11) Uiso 0.5 1 d . . P . .

loop_
_atom_site_aniso_label
_atom_site_aniso_U_11
_atom_site_aniso_U_22
_atom_site_aniso_U_33
_atom_site_aniso_U_23
_atom_site_aniso_U_13
_atom_site_aniso_U_12
Cd 0.01927(15) 0.01958(16) 0.03120(17) 0.01040(12) 0.01072(11) 0.00635(12)
O1 0.0390(18) 0.062(2) 0.087(2) 0.0503(19) 0.0200(16) 0.0307(17)
O2 0.0434(17) 0.0415(18) 0.0354(17) 0.0074(14) 0.0035(13) 0.0291(15)
O3 0.0240(14) 0.0223(15) 0.0311(16) 0.0104(13) 0.0153(12) 0.0030(12)
O4 0.0191(14) 0.0246(15) 0.0374(16) 0.0046(13) 0.0060(12) 0.0059(12)
O5 0.0218(14) 0.0176(15) 0.0300(16) 0.0023(13) 0.0032(12) -0.0047(12)
O6 0.0382(16) 0.0258(16) 0.0327(16) 0.0166(13) 0.0187(12) 0.0131(13)
O7 0.0276(15) 0.0261(16) 0.0486(18) 0.0080(14) 0.0172(13) 0.0058(13)
N1 0.0227(18) 0.031(2) 0.0281(19) 0.0072(16) 0.0074(14) 0.0081(16)
N2 0.031(2) 0.049(3) 0.041(2) 0.0202(19) 0.0155(17) 0.0232(19)
N3 0.0233(18) 0.028(2) 0.044(2) 0.0157(17) 0.0124(15) 0.0147(16)
N4 0.0297(18) 0.038(2) 0.0246(19) 0.0111(16) 0.0101(15) 0.0210(17)
C1 0.028(2) 0.042(3) 0.032(3) 0.012(2) 0.0062(18) 0.018(2)
C2 0.026(2) 0.035(2) 0.023(2) 0.0059(19) 0.0075(17) 0.0101(19)
C3 0.043(3) 0.036(3) 0.024(2) 0.008(2) 0.004(2) 0.013(2)
C4 0.034(3) 0.044(3) 0.037(3) 0.011(2) 0.000(2) 0.020(2)
C5 0.021(2) 0.035(3) 0.040(3) 0.009(2) 0.0090(18) 0.010(2)
C6 0.038(3) 0.063(3) 0.029(3) -0.002(2) 0.006(2) 0.024(2)
C7 0.029(2) 0.048(3) 0.039(3) 0.025(2) 0.020(2) 0.024(2)
C8 0.029(2) 0.034(3) 0.044(3) 0.020(2) 0.0179(19) 0.016(2)
C9 0.036(2) 0.028(2) 0.043(3) 0.021(2) 0.014(2) 0.017(2)
C10 0.032(2) 0.033(2) 0.035(2) 0.013(2) 0.0093(18) 0.024(2)
C11 0.023(2) 0.023(2) 0.019(2) 0.0050(17) 0.0035(16) 0.0102(18)
C12 0.022(2) 0.023(2) 0.029(2) 0.0073(18) 0.0046(17) 0.0078(18)
C13 0.024(2) 0.031(2) 0.028(2) 0.0063(19) 0.0081(17) 0.0127(19)
C14 0.025(2) 0.027(2) 0.030(2) 0.014(2) 0.0124(18) 0.0125(19)
C15 0.020(2) 0.013(2) 0.033(2) 0.0055(18) 0.0128(18) 0.0073(17)
C16 0.0124(17) 0.0124(19) 0.021(2) 0.0077(16) 0.0060(15) 0.0038(15)
C17 0.019(2) 0.024(2) 0.025(2) 0.0063(18) 0.0133(16) 0.0059(18)
C18 0.022(2) 0.014(2) 0.026(2) 0.0014(17) 0.0078(17) 0.0044(17)
C19 0.0150(18) 0.015(2) 0.018(2) 0.0039(17) 0.0034(15) 0.0028(16)
C20 0.017(2) 0.017(2) 0.032(2) 0.0069(19) 0.0118(18) 0.0073(17)
C21 0.0126(18) 0.0151(19) 0.0152(18) 0.0054(16) 0.0040(15) 0.0040(15)

loop_
_atom_type_symbol
_atom_type_description
_atom_type_scat_dispersion_real
_atom_type_scat_dispersion_imag
_atom_type_scat_source
C C 0.0033 0.0016 'International Tables Vol C Tables 4.2.6.8 and 6.1.1.4'
H H 0.0000 0.0000 'International Tables Vol C Tables 4.2.6.8 and 6.1.1.4'
N N 0.0061 0.0033 'International Tables Vol C Tables 4.2.6.8 and 6.1.1.4'
O O 0.0106 0.0060 'International Tables Vol C Tables 4.2.6.8 and 6.1.1.4'
Cd Cd -0.8075 1.2024 'International Tables Vol C Tables 4.2.6.8 and 6.1.1.4'

loop_
_geom_angle_atom_site_label_1
_geom_angle_atom_site_label_2
_geom_angle_atom_site_label_3
_geom_angle
_geom_angle_site_symmetry_1
_geom_angle_site_symmetry_3
_geom_angle_publ_flag
O3 Cd O5 167.76(9) . 1_445 ?
O3 Cd O7 83.11(9) . . ?
O5 Cd O7 84.85(9) 1_445 . ?
O3 Cd N3 96.79(10) . . ?
O5 Cd N3 95.05(10) 1_445 . ?
O7 Cd N3 154.94(10) . . ?
O3 Cd N1 95.16(9) . . ?
O5 Cd N1 85.58(9) 1_445 . ?
O7 Cd N1 103.91(10) . . ?
N3 Cd N1 101.07(11) . . ?
C15 O3 Cd 117.6(2) . . ?
C20 O5 Cd 117.2(2) . 1_665 ?
Cd O7 H7B 109.0 . . ?
Cd O7 H7C 109.0 . . ?
H7B O7 H7C 107.9 . . ?
C5 N1 C1 117.3(3) . . ?
C5 N1 Cd 121.1(3) . . ?
C1 N1 Cd 119.9(2) . . ?
C7 N2 C6 121.1(3) . . ?
C7 N2 H2A 119.5 . . ?
C6 N2 H2A 119.5 . . ?
C8 N3 C12 117.3(3) . . ?
C8 N3 Cd 122.4(2) . . ?
C12 N3 Cd 118.9(2) . . ?
C14 N4 C13 122.6(3) . . ?
C14 N4 H4A 118.7 . . ?
C13 N4 H4A 118.7 . . ?
N1 C1 C2 124.0(3) . . ?
N1 C1 H1A 118.0 . . ?
C2 C1 H1A 118.0 . . ?
C1 C2 C3 117.6(4) . . ?
C1 C2 C6 121.2(3) . . ?
C3 C2 C6 121.2(3) . . ?
C4 C3 C2 119.4(4) . . ?
C4 C3 H3A 120.3 . . ?
C2 C3 H3A 120.3 . . ?
C5 C4 C3 119.0(4) . . ?
C5 C4 H4B 120.5 . . ?
C3 C4 H4B 120.5 . . ?
N1 C5 C4 122.7(4) . . ?
N1 C5 H5A 118.6 . . ?
C4 C5 H5A 118.6 . . ?
N2 C6 C2 114.9(3) . . ?
N2 C6 H6A 108.6 . . ?
C2 C6 H6A 108.6 . . ?
N2 C6 H6B 108.6 . . ?
C2 C6 H6B 108.6 . . ?
H6A C6 H6B 107.5 . . ?
O1 C7 N2 124.5(4) . . ?
O1 C7 C7 121.5(5) . 2_336 ?
N2 C7 C7 114.0(5) . 2_336 ?
N3 C8 C9 122.5(4) . . ?
N3 C8 H8A 118.7 . . ?
C9 C8 H8A 118.7 . . ?
C8 C9 C10 119.1(4) . . ?
C8 C9 H9A 120.4 . . ?
C10 C9 H9A 120.4 . . ?
C11 C10 C9 120.1(3) . . ?
C11 C10 H10A 120.0 . . ?
C9 C10 H10A 120.0 . . ?
C10 C11 C12 116.9(3) . . ?
C10 C11 C13 122.9(3) . . ?
C12 C11 C13 120.2(3) . . ?
N3 C12 C11 124.1(3) . . ?
N3 C12 H12A 118.0 . . ?
C11 C12 H12A 118.0 . . ?
N4 C13 C11 115.1(3) . . ?
N4 C13 H13A 108.5 . . ?
C11 C13 H13A 108.5 . . ?
N4 C13 H13B 108.5 . . ?
C11 C13 H13B 108.5 . . ?
H13A C13 H13B 107.5 . . ?
O2 C14 N4 125.9(3) . . ?
O2 C14 C14 120.9(4) . 2_346 ?
N4 C14 C14 113.2(4) . 2_346 ?
O4 C15 O3 125.3(3) . . ?
O4 C15 C16 119.0(3) . . ?
O3 C15 C16 115.4(3) . . ?
C17 C16 C21 119.8(3) . . ?
C17 C16 C15 115.0(3) . . ?
C21 C16 C15 124.9(3) . . ?
C16 C17 C18 121.4(3) . . ?
C16 C17 H17A 119.3 . . ?
C18 C17 H17A 119.3 . . ?
C19 C18 C17 121.2(3) . . ?
C19 C18 H18A 119.4 . . ?
C17 C18 H18A 119.4 . . ?
C18 C19 C21 119.0(3) . 2_545 ?
C18 C19 C20 115.3(3) . . ?
C21 C19 C20 125.4(3) 2_545 . ?
O6 C20 O5 125.2(3) . . ?
O6 C20 C19 119.4(3) . . ?
O5 C20 C19 115.3(3) . . ?
C21 C21 C19 120.1(4) 2_545 2_545 ?
C21 C21 C16 118.0(4) 2_545 . ?
C19 C21 C16 121.9(3) 2_545 . ?

loop_
_geom_bond_atom_site_label_1
_geom_bond_atom_site_label_2
_geom_bond_distance
_geom_bond_site_symmetry_2
_geom_bond_publ_flag
Cd O3 2.227(2) . ?
Cd O5 2.229(2) 1_445 ?
Cd O7 2.279(2) . ?
Cd N3 2.291(3) . ?
Cd N1 2.312(3) . ?
O1 C7 1.218(4) . ?
O2 C14 1.235(4) . ?
O3 C15 1.280(4) . ?
O4 C15 1.249(4) . ?
O5 C20 1.272(4) . ?
O6 C20 1.241(4) . ?
O7 H7B 0.8500 . ?
O7 H7C 0.8500 . ?
N1 C5 1.331(4) . ?
N1 C1 1.347(4) . ?
N2 C7 1.329(5) . ?
N2 C6 1.460(5) . ?
N2 H2A 0.8600 . ?
N3 C8 1.344(4) . ?
N3 C12 1.350(4) . ?
N4 C14 1.326(4) . ?
N4 C13 1.450(4) . ?
N4 H4A 0.8600 . ?
C1 C2 1.373(5) . ?
C1 H1A 0.9300 . ?
C2 C3 1.383(5) . ?
C2 C6 1.511(5) . ?
C3 C4 1.380(5) . ?
C3 H3A 0.9300 . ?
C4 C5 1.379(5) . ?
C4 H4B 0.9300 . ?
C5 H5A 0.9300 . ?
C6 H6A 0.9700 . ?
C6 H6B 0.9700 . ?
C7 C7 1.536(7) 2_336 ?
C8 C9 1.370(5) . ?
C8 H8A 0.9300 . ?
C9 C10 1.382(5) . ?
C9 H9A 0.9300 . ?
C10 C11 1.381(5) . ?
C10 H10A 0.9300 . ?
C11 C12 1.383(5) . ?
C11 C13 1.505(5) . ?
C12 H12A 0.9300 . ?
C13 H13A 0.9700 . ?
C13 H13B 0.9700 . ?
C14 C14 1.549(7) 2_346 ?
C15 C16 1.510(4) . ?
C16 C17 1.370(4) . ?
C16 C21 1.438(4) . ?
C17 C18 1.396(4) . ?
C17 H17A 0.9300 . ?
C18 C19 1.372(4) . ?
C18 H18A 0.9300 . ?
C19 C21 1.432(4) 2_545 ?
C19 C20 1.512(5) . ?
C21 C21 1.429(6) 2_545 ?
